data_2203444
loop_
_publ_author_name
'Kim, Young-soo'
'VanDerveer, Don'
'Rousseau, Ronald W.'
'Wilkinson, Angus P.'

_publ_section_title
;
 Anhydrous sodium naproxen
;
_journal_issue 4
_journal_name_full 'Acta Crystallographica Section E'
_journal_page_first m419
_journal_page_last m420
_journal_paper_doi 10.1107/S1600536804005318
_journal_volume 60
_journal_year 2004
_chemical_formula_iupac 'Na 1+, C14 H13 O3'
_chemical_formula_moiety 'Na 1+, C14 H13 O3'
_chemical_formula_sum 'C14 H13 Na O3'
_chemical_formula_weight 252.23
_chemical_name_common 'anhydrous sodium naproxen'
_chemical_name_systematic
;
Sodium (S)-(+)-6-methoxy-\a-methyl-2-naphthaleneacetate
;
_space_group_IT_number 4
_symmetry_cell_setting monoclinic
_symmetry_space_group_name_Hall 'P 2yb'
_symmetry_space_group_name_H-M 'P 1 21 1'
_atom_sites_solution_hydrogens geom
_atom_sites_solution_primary direct
_atom_sites_solution_secondary difmap
_audit_creation_method SHELXL-97
_cell_angle_alpha 90.00
_cell_angle_beta 102.025(5)
_cell_angle_gamma 90.00
_cell_formula_units_Z 4
_cell_length_a 9.969(3)
_cell_length_b 5.9346(16)
_cell_length_c 20.823(6)
_cell_measurement_reflns_used 881
_cell_measurement_temperature 298(2)
_cell_measurement_theta_max 27.4
_cell_measurement_theta_min 2.49
_cell_volume 1204.9(6)
_computing_cell_refinement SMART
_computing_data_collection 'SMART (Bruker, 1998)'
_computing_data_reduction 'SAINT (Bruker, 1998'
_computing_molecular_graphics 'ORTEP-3 (Farrugia, 1997)'
_computing_publication_material SHELXTL
_computing_structure_refinement SHELXTL
_computing_structure_solution 'SHELXTL (Bruker, 1998)'
_diffrn_ambient_temperature 298(2)
_diffrn_measured_fraction_theta_full 0.989
_diffrn_measured_fraction_theta_max 0.989
_diffrn_measurement_device_type 'Bruker SMART 1000'
_diffrn_measurement_method '\w scans'
_diffrn_radiation_monochromator graphite
_diffrn_radiation_source 'normal-focus sealed tube'
_diffrn_radiation_type MoK\a
_diffrn_radiation_wavelength 0.71073
_diffrn_reflns_av_R_equivalents 0.0351
_diffrn_reflns_av_sigmaI/netI 0.0597
_diffrn_reflns_limit_h_max 12
_diffrn_reflns_limit_h_min -11
_diffrn_reflns_limit_k_max 7
_diffrn_reflns_limit_k_min -6
_diffrn_reflns_limit_l_max 24
_diffrn_reflns_limit_l_min -26
_diffrn_reflns_number 6886
_diffrn_reflns_theta_full 26.84
_diffrn_reflns_theta_max 26.84
_diffrn_reflns_theta_min 2.00
_diffrn_standards_decay_% 0.3
_diffrn_standards_interval_time 14:00
_diffrn_standards_number 112
_exptl_absorpt_coefficient_mu 0.127
_exptl_absorpt_correction_T_max 0.9581
_exptl_absorpt_correction_T_min 0.9148
_exptl_absorpt_correction_type multi-scan
_exptl_absorpt_process_details '(Blessing, 1995)'
_exptl_crystal_colour colorless
_exptl_crystal_density_diffrn 1.390
_exptl_crystal_density_method 'not measured'
_exptl_crystal_description prism
_exptl_crystal_F_000 528
_exptl_crystal_size_max 0.71
_exptl_crystal_size_mid 0.61
_exptl_crystal_size_min 0.34
_refine_diff_density_max 0.324
_refine_diff_density_min -0.350
_refine_ls_abs_structure_details '(Flack, 1983)'
_refine_ls_abs_structure_Flack 0.1(4)
_refine_ls_extinction_method none
_refine_ls_goodness_of_fit_ref 1.014
_refine_ls_hydrogen_treatment constr
_refine_ls_matrix_type full
_refine_ls_number_parameters 329
_refine_ls_number_reflns 4036
_refine_ls_number_restraints 1
_refine_ls_restrained_S_all 1.014
_refine_ls_R_factor_all 0.0613
_refine_ls_R_factor_gt 0.0495
_refine_ls_shift/su_max 0.004
_refine_ls_shift/su_mean 0.001
_refine_ls_structure_factor_coef Fsqd
_refine_ls_weighting_details 'calc w=1/[\s^2^(Fo^2^)+(0.0807P)^2^] where P=(Fo^2^+2Fc^2^)/3'
_refine_ls_weighting_scheme calc
_refine_ls_wR_factor_gt 0.1249
_refine_ls_wR_factor_ref 0.1306
_reflns_number_gt 3269
_reflns_number_total 4036
_reflns_threshold_expression I>2\s(I)
_cod_data_source_file hg6023.cif
_cod_data_source_block I
_cod_depositor_comments
;
The following automatic conversions were performed:
'_symmetry_cell_setting' value 'Monoclinic' changed to 'monoclinic'
according to '/home/saulius/struct/CIF-dictionaries/cif_core.dic'
dictionary named 'cif_core.dic' version 2.4.1 from 2010-06-29.

Automatic conversion script
Id: cif_fix_enum 1527 2010-12-29 10:47:43Z saulius 

The following automatic conversions were performed:

'_symmetry_cell_setting' value 'Monoclinic' changed to 'monoclinic'
according to /home/saulius/struct/CIF-dictionaries/cif_core.dic
dictionary named 'cif_core.dic' version 2.4.1 from 2010-06-29.

Automatic conversion script
Id: cif_fix_values 1715 2011-07-08 13:25:40Z adriana 
;
_cod_original_sg_symbol_H-M 'P 21'
_cod_original_formula_sum 'C14 H13 Na1 O3'
_cod_database_code 2203444
_cod_database_fobs_code 2203444

loop_
_symmetry_equiv_pos_as_xyz
'x, y, z'
'-x, y+1/2, -z'

loop_
_atom_site_label
_atom_site_fract_x
_atom_site_fract_y
_atom_site_fract_z
_atom_site_U_iso_or_equiv
_atom_site_adp_type
_atom_site_calc_flag
_atom_site_refinement_flags
_atom_site_occupancy
_atom_site_type_symbol
Na1 -0.10398(10) 0.48664(18) 0.00061(5) 0.0338(3) Uani d . 1 Na
Na2 -0.40560(10) 0.25104(19) -0.00854(5) 0.0346(3) Uani d . 1 Na
O1a -0.33202(19) 0.5662(3) -0.05815(9) 0.0323(4) Uani d . 1 O
O1b -0.06803(19) -0.1564(3) 0.04241(9) 0.0338(5) Uani d . 1 O
O2a -0.43654(18) 0.8879(4) -0.04611(9) 0.0337(5) Uani d . 1 O
C1a -0.7203(3) 1.1676(5) -0.33536(13) 0.0380(7) Uani d . 1 C
H1 -0.7657 1.3092 -0.3332 0.046 Uiso calc R 1 H
C1b 0.1576(3) 0.1591(6) 0.36098(14) 0.0474(8) Uani d . 1 C
H1' 0.1415 0.2942 0.3836 0.057 Uiso calc R 1 H
C2a -0.6072(3) 1.1051(5) -0.28458(12) 0.0326(6) Uani d . 1 C
C2b 0.0641(3) 0.0937(5) 0.30248(13) 0.0381(7) Uani d . 1 C
C3a -0.5566(3) 1.2458(5) -0.23121(13) 0.0347(6) Uani d . 1 C
H3 -0.5955 1.3931 -0.2296 0.042 Uiso calc R 1 H
C3b -0.0535(3) 0.2190(5) 0.27568(14) 0.0425(7) Uani d . 1 C
H3' -0.0733 0.3544 0.2971 0.051 Uiso calc R 1 H
C4b -0.1408(3) 0.1498(6) 0.21891(13) 0.0383(7) Uani d . 1 C
H4' -0.2216 0.2368 0.2020 0.046 Uiso calc R 1 H
C4a -0.4528(3) 1.1775(5) -0.18137(13) 0.0326(6) Uani d . 1 C
H4 -0.4186 1.2794 -0.1459 0.039 Uiso calc R 1 H
C5a -0.3950(3) 0.9616(5) -0.18078(12) 0.0282(6) Uani d . 1 C
C5b -0.1147(3) -0.0449(5) 0.18498(13) 0.0313(6) Uani d . 1 C
C6b -0.0021(3) -0.1694(5) 0.21093(13) 0.0367(7) Uani d . 1 C
H6' 0.0160 -0.3043 0.1888 0.044 Uiso calc R 1 H
C6a -0.4387(3) 0.8258(5) -0.23407(13) 0.0334(6) Uani d . 1 C
H6 -0.3970 0.6805 -0.2354 0.040 Uiso calc R 1 H
C7a -0.5436(3) 0.8935(5) -0.28734(13) 0.0333(6) Uani d . 1 C
C7b 0.0899(3) -0.1058(5) 0.27003(13) 0.0360(7) Uani d . 1 C
C8b 0.2085(3) -0.2346(7) 0.29674(15) 0.0482(8) Uani d . 1 C
H8' 0.2275 -0.3704 0.2752 0.058 Uiso calc R 1 H
C8a -0.5879(3) 0.7558(6) -0.34292(14) 0.0457(8) Uani d . 1 C
H8 -0.5418 0.6160 -0.3468 0.055 Uiso calc R 1 H
C9a -0.6955(3) 0.8202(7) -0.39107(16) 0.0524(9) Uani d . 1 C
H9 -0.7254 0.7240 -0.4284 0.063 Uiso calc R 1 H
C9b 0.2944(3) -0.1669(7) 0.35220(16) 0.0538(9) Uani d . 1 C
H9' 0.3741 -0.2559 0.3696 0.065 Uiso calc R 1 H
C10b 0.2705(3) 0.0296(7) 0.38501(15) 0.0507(9) Uani d . 1 C
C10a -0.7638(3) 1.0262(6) -0.38696(14) 0.0440(8) Uani d . 1 C
C11b -0.2102(3) -0.1069(5) 0.12103(13) 0.0301(6) Uani d . 1 C
H11' -0.2946 -0.0267 0.1191 0.036 Uiso calc R 1 H
C11a -0.2871(3) 0.8862(5) -0.12182(12) 0.0294(6) Uani d . 1 C
H11 -0.2446 1.0203 -0.1011 0.035 Uiso calc R 1 H
C12a -0.3570(2) 0.7688(5) -0.07157(12) 0.0242(5) Uani d . 1 C
C12b -0.1486(2) -0.0253(5) 0.06357(12) 0.0252(5) Uani d . 1 C
C13b -0.2440(3) -0.3571(5) 0.11613(15) 0.0405(7) Uani d . 1 C
H13D -0.2860 -0.4000 0.1518 0.061 Uiso calc R 1 H
H13E -0.1612 -0.4421 0.1183 0.061 Uiso calc R 1 H
H13F -0.3060 -0.3871 0.0752 0.061 Uiso calc R 1 H
C13a -0.1741(3) 0.7452(6) -0.14027(14) 0.0424(7) Uani d . 1 C
H13A -0.1412 0.8179 -0.1752 0.064 Uiso calc R 1 H
H13B -0.2094 0.5990 -0.1545 0.064 Uiso calc R 1 H
H13C -0.1001 0.7296 -0.1028 0.064 Uiso calc R 1 H
C14a -0.9586(4) 1.2517(8) -0.43119(19) 0.0709(12) Uani d . 1 C
H14A -0.9056 1.3876 -0.4291 0.106 Uiso calc R 1 H
H14B -0.9938 1.2371 -0.3919 0.106 Uiso calc R 1 H
H14C -1.0335 1.2577 -0.4685 0.106 Uiso calc R 1 H
C14b 0.3550(5) 0.2839(9) 0.4724(2) 0.0860(15) Uani d . 1 C
H14D 0.2704 0.2867 0.4876 0.129 Uiso calc R 1 H
H14E 0.3563 0.4062 0.4424 0.129 Uiso calc R 1 H
H14F 0.4305 0.2991 0.5092 0.129 Uiso calc R 1 H
O3a -0.8740(2) 1.0633(5) -0.43720(11) 0.0599(7) Uani d . 1 O
O3b 0.3664(3) 0.0764(6) 0.44008(12) 0.0704(8) Uani d . 1 O
O2b -0.17852(19) 0.1665(3) 0.04152(9) 0.0353(5) Uani d . 1 O

loop_
_atom_site_aniso_label
_atom_site_aniso_U_11
_atom_site_aniso_U_22
_atom_site_aniso_U_33
_atom_site_aniso_U_12
_atom_site_aniso_U_13
_atom_site_aniso_U_23
Na1 0.0275(6) 0.0249(6) 0.0515(7) 0.0022(4) 0.0142(4) 0.0028(5)
Na2 0.0290(6) 0.0250(6) 0.0531(6) 0.0029(5) 0.0165(5) 0.0039(5)
O1a 0.0330(10) 0.0239(10) 0.0404(10) -0.0009(8) 0.0087(8) 0.0017(8)
O1b 0.0294(10) 0.0296(11) 0.0463(11) 0.0004(9) 0.0172(8) -0.0017(9)
O2a 0.0284(10) 0.0346(12) 0.0417(10) 0.0033(9) 0.0152(8) 0.0008(9)
C1a 0.0358(15) 0.0379(17) 0.0382(15) 0.0049(13) 0.0030(12) 0.0070(13)
C1b 0.054(2) 0.049(2) 0.0389(16) -0.0063(16) 0.0086(14) -0.0011(15)
C2a 0.0341(15) 0.0320(16) 0.0321(14) -0.0009(12) 0.0076(11) 0.0044(12)
C2b 0.0432(17) 0.0389(18) 0.0334(14) 0.0004(14) 0.0109(12) 0.0021(13)
C3a 0.0382(15) 0.0258(14) 0.0395(15) 0.0061(12) 0.0064(11) 0.0032(13)
C3b 0.0546(19) 0.0308(17) 0.0435(16) 0.0043(14) 0.0135(14) -0.0077(13)
C4b 0.0391(16) 0.0339(16) 0.0438(16) 0.0062(13) 0.0132(13) 0.0021(14)
C4a 0.0359(15) 0.0280(15) 0.0326(14) 0.0020(12) 0.0042(11) 0.0004(11)
C5a 0.0255(13) 0.0283(15) 0.0326(14) -0.0002(11) 0.0098(10) 0.0061(11)
C5b 0.0331(14) 0.0292(15) 0.0347(14) 0.0001(12) 0.0141(11) 0.0018(12)
C6b 0.0393(16) 0.0327(16) 0.0398(15) 0.0054(13) 0.0121(12) -0.0034(13)
C6a 0.0317(14) 0.0269(15) 0.0412(15) 0.0039(12) 0.0066(11) 0.0009(12)
C7a 0.0334(14) 0.0328(16) 0.0332(14) -0.0003(12) 0.0056(11) 0.0019(12)
C7b 0.0402(16) 0.0356(17) 0.0344(14) 0.0010(13) 0.0132(12) 0.0028(13)
C8b 0.0431(17) 0.052(2) 0.0505(18) 0.0125(16) 0.0114(14) 0.0024(17)
C8a 0.0502(18) 0.0398(18) 0.0453(17) 0.0035(16) 0.0053(13) -0.0078(15)
C9a 0.054(2) 0.058(2) 0.0400(17) 0.0004(18) -0.0021(14) -0.0132(17)
C9b 0.0415(18) 0.065(2) 0.053(2) 0.0071(17) 0.0040(14) 0.0077(18)
C10b 0.0474(19) 0.065(2) 0.0376(16) -0.0085(17) 0.0044(13) 0.0060(17)
C10a 0.0389(17) 0.054(2) 0.0362(16) -0.0015(15) 0.0009(12) 0.0046(15)
C11b 0.0257(13) 0.0276(15) 0.0387(15) 0.0004(11) 0.0107(11) 0.0004(12)
C11a 0.0244(13) 0.0322(16) 0.0327(14) -0.0040(11) 0.0087(10) 0.0025(12)
C12a 0.0172(11) 0.0252(15) 0.0290(13) -0.0015(10) 0.0022(9) -0.0012(11)
C12b 0.0175(12) 0.0256(14) 0.0319(13) -0.0061(11) 0.0038(9) -0.0025(12)
C13b 0.0409(17) 0.0352(17) 0.0485(17) -0.0031(13) 0.0163(13) 0.0017(14)
C13a 0.0296(14) 0.058(2) 0.0424(16) 0.0084(15) 0.0144(12) 0.0074(16)
C14a 0.060(2) 0.079(3) 0.063(2) 0.021(2) -0.0121(18) 0.008(2)
C14b 0.084(3) 0.101(4) 0.064(3) -0.020(3) -0.006(2) -0.013(3)
O3a 0.0496(14) 0.0727(19) 0.0479(13) 0.0090(13) -0.0117(10) -0.0022(13)
O3b 0.0614(16) 0.088(2) 0.0524(15) -0.0126(16) -0.0092(12) 0.0003(15)
O2b 0.0311(10) 0.0244(11) 0.0495(11) -0.0007(8) 0.0063(8) 0.0093(9)

loop_
_atom_type_symbol
_atom_type_description
_atom_type_scat_dispersion_real
_atom_type_scat_dispersion_imag
_atom_type_scat_source
C C 0.0033 0.0016 'International Tables Vol C Tables 4.2.6.8 and 6.1.1.4'
H H 0.0000 0.0000 'International Tables Vol C Tables 4.2.6.8 and 6.1.1.4'
O O 0.0106 0.0060 'International Tables Vol C Tables 4.2.6.8 and 6.1.1.4'
Na Na 0.0362 0.0249 'International Tables Vol C Tables 4.2.6.8 and 6.1.1.4'

loop_
_geom_angle_atom_site_label_1
_geom_angle_atom_site_label_2
_geom_angle_atom_site_label_3
_geom_angle_site_symmetry_1
_geom_angle_site_symmetry_3
_geom_angle
_geom_angle_publ_flag
O1b Na1 O2b 2 . 99.73(8) ?
O1b Na1 O1b 2 1_565 115.26(7) ?
O2b Na1 O1b . 1_565 132.02(8) ?
O1b Na1 O1a 2 . 126.15(9) ?
O2b Na1 O1a . . 90.38(8) ?
O1b Na1 O1a 1_565 . 93.94(8) ?
O1b Na1 C12b 2 2 20.77(7) ?
O2b Na1 C12b . 2 120.23(8) ?
O1b Na1 C12b 1_565 2 96.23(8) ?
O1a Na1 C12b . 2 123.81(8) ?
O1b Na1 Na2 2 . 125.32(7) ?
O2b Na1 Na2 . . 45.44(5) ?
O1b Na1 Na2 1_565 . 118.99(6) ?
O1a Na1 Na2 . . 45.08(6) ?
C12b Na1 Na2 2 . 141.64(6) ?
O1b Na1 Na1 2 2 79.76(7) ?
O2b Na1 Na1 . 2 157.05(8) ?
O1b Na1 Na1 1_565 2 36.92(5) ?
O1a Na1 Na1 . 2 108.59(6) ?
C12b Na1 Na1 2 2 59.75(6) ?
Na2 Na1 Na1 . 2 150.03(4) ?
O1b Na1 Na1 2 2_545 37.50(6) ?
O2b Na1 Na1 . 2_545 63.23(6) ?
O1b Na1 Na1 1_565 2_545 135.72(7) ?
O1a Na1 Na1 . 2_545 129.93(7) ?
C12b Na1 Na1 2 2_545 57.23(6) ?
Na2 Na1 Na1 . 2_545 99.74(4) ?
Na1 Na1 Na1 2 2_545 109.98(5) ?
O2a Na2 O2a 2_445 1_545 116.65(8) ?
O2a Na2 O1a 2_445 . 104.47(8) ?
O2a Na2 O1a 1_545 . 129.53(8) ?
O2a Na2 O2b 2_445 . 124.00(9) ?
O2a Na2 O2b 1_545 . 89.96(8) ?
O1a Na2 O2b . . 90.29(7) ?
O2a Na2 Na1 2_445 . 122.61(7) ?
O2a Na2 Na1 1_545 . 118.46(6) ?
O1a Na2 Na1 . . 46.73(5) ?
O2b Na2 Na1 . . 43.69(5) ?
O2a Na2 Na2 2_445 2_445 79.22(7) ?
O2a Na2 Na2 1_545 2_445 38.40(5) ?
O1a Na2 Na2 . 2_445 158.93(8) ?
O2b Na2 Na2 . 2_445 104.97(6) ?
Na1 Na2 Na2 . 2_445 147.44(4) ?
O2a Na2 Na2 2_445 2_455 38.72(6) ?
O2a Na2 Na2 1_545 2_455 141.19(7) ?
O1a Na2 Na2 . 2_455 66.30(5) ?
O2b Na2 Na2 . 2_455 127.93(7) ?
Na1 Na2 Na2 . 2_455 97.79(4) ?
Na2 Na2 Na2 2_445 2_455 112.39(6) ?
C12a O1a Na2 . . 143.82(18) ?
C12a O1a Na1 . . 115.34(16) ?
Na2 O1a Na1 . . 88.18(8) ?
C12b O1b Na1 . 2_545 119.83(18) ?
C12b O1b Na1 . 1_545 130.01(17) ?
Na1 O1b Na1 2_545 1_545 105.58(8) ?
C12a O2a Na2 . 2_455 124.91(19) ?
C12a O2a Na2 . 1_565 128.30(18) ?
Na2 O2a Na2 2_455 1_565 102.88(8) ?
C10a C1a C2a . . 119.9(3) ?
C10a C1a H1 . . 120.1 ?
C2a C1a H1 . . 120.1 ?
C10b C1b C2b . . 120.1(3) ?
C10b C1b H1' . . 119.9 ?
C2b C1b H1' . . 119.9 ?
C3a C2a C7a . . 118.2(2) ?
C3a C2a C1a . . 122.2(3) ?
C7a C2a C1a . . 119.6(3) ?
C3b C2b C7b . . 118.3(3) ?
C3b C2b C1b . . 122.7(3) ?
C7b C2b C1b . . 119.0(3) ?
C4a C3a C2a . . 121.2(3) ?
C4a C3a H3 . . 119.4 ?
C2a C3a H3 . . 119.4 ?
C4b C3b C2b . . 120.7(3) ?
C4b C3b H3' . . 119.7 ?
C2b C3b H3' . . 119.7 ?
C3b C4b C5b . . 121.8(3) ?
C3b C4b H4' . . 119.1 ?
C5b C4b H4' . . 119.1 ?
C3a C4a C5a . . 121.5(3) ?
C3a C4a H4 . . 119.3 ?
C5a C4a H4 . . 119.3 ?
C6a C5a C4a . . 118.0(2) ?
C6a C5a C11a . . 122.2(3) ?
C4a C5a C11a . . 119.7(2) ?
C6b C5b C4b . . 118.1(3) ?
C6b C5b C11b . . 122.3(3) ?
C4b C5b C11b . . 119.6(2) ?
C5b C6b C7b . . 122.0(3) ?
C5b C6b H6' . . 119.0 ?
C7b C6b H6' . . 119.0 ?
C5a C6a C7a . . 121.8(3) ?
C5a C6a H6 . . 119.1 ?
C7a C6a H6 . . 119.1 ?
C8a C7a C2a . . 118.8(3) ?
C8a C7a C6a . . 122.2(3) ?
C2a C7a C6a . . 119.0(3) ?
C2b C7b C8b . . 118.9(3) ?
C2b C7b C6b . . 119.1(3) ?
C8b C7b C6b . . 122.0(3) ?
C9b C8b C7b . . 120.2(3) ?
C9b C8b H8' . . 119.9 ?
C7b C8b H8' . . 119.9 ?
C9a C8a C7a . . 120.4(3) ?
C9a C8a H8 . . 119.8 ?
C7a C8a H8 . . 119.8 ?
C8a C9a C10a . . 121.0(3) ?
C8a C9a H9 . . 119.5 ?
C10a C9a H9 . . 119.5 ?
C8b C9b C10b . . 121.7(3) ?
C8b C9b H9' . . 119.2 ?
C10b C9b H9' . . 119.2 ?
O3b C10b C1b . . 125.0(4) yes
O3b C10b C9b . . 114.9(3) yes
C1b C10b C9b . . 120.1(3) ?
C1a C10a O3a . . 125.3(3) yes
C1a C10a C9a . . 120.3(3) ?
O3a C10a C9a . . 114.4(3) yes
C5b C11b C13b . . 112.7(2) ?
C5b C11b C12b . . 109.2(2) ?
C13b C11b C12b . . 112.0(2) ?
C5b C11b H11' . . 107.5 ?
C13b C11b H11' . . 107.5 ?
C12b C11b H11' . . 107.5 ?
C13a C11a C5a . . 113.3(2) ?
C13a C11a C12a . . 112.8(2) ?
C5a C11a C12a . . 109.7(2) ?
C13a C11a H11 . . 106.8 ?
C5a C11a H11 . . 106.8 ?
C12a C11a H11 . . 106.8 ?
O1a C12a O2a . . 124.1(3) ?
O1a C12a C11a . . 119.4(2) ?
O2a C12a C11a . . 116.5(2) ?
O2b C12b O1b . . 123.9(2) ?
O2b C12b C11b . . 118.3(2) ?
O1b C12b C11b . . 117.7(2) ?
O2b C12b Na1 . 2_545 88.50(16) ?
O1b C12b Na1 . 2_545 39.41(12) ?
C11b C12b Na1 . 2_545 147.21(17) ?
C11b C13b H13D . . 109.5 ?
C11b C13b H13E . . 109.5 ?
H13D C13b H13E . . 109.5 ?
C11b C13b H13F . . 109.5 ?
H13D C13b H13F . . 109.5 ?
H13E C13b H13F . . 109.5 ?
C11a C13a H13A . . 109.5 ?
C11a C13a H13B . . 109.5 ?
H13A C13a H13B . . 109.5 ?
C11a C13a H13C . . 109.5 ?
H13A C13a H13C . . 109.5 ?
H13B C13a H13C . . 109.5 ?
O3a C14a H14A . . 109.5 ?
O3a C14a H14B . . 109.5 ?
H14A C14a H14B . . 109.5 ?
O3a C14a H14C . . 109.5 ?
H14A C14a H14C . . 109.5 ?
H14B C14a H14C . . 109.5 ?
O3b C14b H14D . . 109.5 ?
O3b C14b H14E . . 109.5 ?
H14D C14b H14E . . 109.5 ?
O3b C14b H14F . . 109.5 ?
H14D C14b H14F . . 109.5 ?
H14E C14b H14F . . 109.5 ?
C10a O3a C14a . . 117.1(3) ?
C10b O3b C14b . . 117.7(3) ?
C12b O2b Na1 . . 146.59(18) ?
C12b O2b Na2 . . 119.85(16) ?
Na1 O2b Na2 . . 90.87(8) ?

loop_
_geom_bond_atom_site_label_1
_geom_bond_atom_site_label_2
_geom_bond_site_symmetry_2
_geom_bond_distance
_geom_bond_publ_flag
Na1 O1b 2 2.259(2) yes
Na1 O2b . 2.270(2) yes
Na1 O1b 1_565 2.290(2) yes
Na1 O1a . 2.394(2) yes
Na1 C12b 2 3.087(3) ?
Na1 Na2 . 3.2853(15) ?
Na1 Na1 2 3.6229(13) ?
Na1 Na1 2_545 3.6229(13) ?
Na2 O2a 2_445 2.276(2) yes
Na2 O2a 1_545 2.291(2) yes
Na2 O1a . 2.328(2) yes
Na2 O2b . 2.341(2) yes
Na2 Na2 2_445 3.5711(13) ?
Na2 Na2 2_455 3.5711(13) ?
O1a C12a . 1.248(4) ?
O1b C12b . 1.262(3) ?
O1b Na1 2_545 2.259(2) ?
O1b Na1 1_545 2.290(2) ?
O2a C12a . 1.259(3) ?
O2a Na2 2_455 2.276(2) ?
O2a Na2 1_565 2.291(2) ?
C1a C10a . 1.361(4) ?
C1a C2a . 1.425(4) ?
C1a H1 . 0.9600 ?
C1b C10b . 1.368(5) ?
C1b C2b . 1.425(4) ?
C1b H1' . 0.9600 ?
C2a C3a . 1.398(4) ?
C2a C7a . 1.414(4) ?
C2b C3b . 1.402(4) ?
C2b C7b . 1.413(4) ?
C3a C4a . 1.365(4) ?
C3a H3 . 0.9600 ?
C3b C4b . 1.377(4) ?
C3b H3' . 0.9600 ?
C4b C5b . 1.406(4) ?
C4b H4' . 0.9600 ?
C4a C5a . 1.404(4) ?
C4a H4 . 0.9600 ?
C5a C6a . 1.367(4) ?
C5a C11a . 1.522(3) ?
C5b C6b . 1.358(4) ?
C5b C11b . 1.512(4) ?
C6b C7b . 1.424(4) ?
C6b H6' . 0.9600 ?
C6a C7a . 1.415(4) ?
C6a H6 . 0.9600 ?
C7a C8a . 1.410(4) ?
C7b C8b . 1.421(4) ?
C8b C9b . 1.348(4) ?
C8b H8' . 0.9600 ?
C8a C9a . 1.362(4) ?
C8a H8 . 0.9600 ?
C9a C10a . 1.410(5) ?
C9a H9 . 0.9600 ?
C9b C10b . 1.397(6) ?
C9b H9' . 0.9600 ?
C10b O3b . 1.360(4) ?
C10a O3a . 1.368(3) ?
C11b C13b . 1.521(4) ?
C11b C12b . 1.533(4) ?
C11b H11' . 0.9600 ?
C11a C13a . 1.515(4) ?
C11a C12a . 1.539(4) ?
C11a H11 . 0.9600 ?
C12b O2b . 1.240(3) ?
C12b Na1 2_545 3.087(3) ?
C13b H13D . 0.9599 ?
C13b H13E . 0.9599 ?
C13b H13F . 0.9599 ?
C13a H13A . 0.9599 ?
C13a H13B . 0.9599 ?
C13a H13C . 0.9599 ?
C14a O3a . 1.422(5) ?
C14a H14A . 0.9599 ?
C14a H14B . 0.9599 ?
C14a H14C . 0.9599 ?
C14b O3b . 1.419(6) ?
C14b H14D . 0.9599 ?
C14b H14E . 0.9599 ?
C14b H14F . 0.9599 ?

loop_
_geom_torsion_atom_site_label_1
_geom_torsion_atom_site_label_2
_geom_torsion_atom_site_label_3
_geom_torsion_atom_site_label_4
_geom_torsion_site_symmetry_1
_geom_torsion_site_symmetry_4
_geom_torsion
O1b Na1 Na2 O2a 2 2_445 172.92(10)
O2b Na1 Na2 O2a . 2_445 106.93(11)
O1b Na1 Na2 O2a 1_565 2_445 -14.96(10)
O1a Na1 Na2 O2a . 2_445 -78.76(10)
C12b Na1 Na2 O2a 2 2_445 -169.13(11)
Na1 Na1 Na2 O2a 2 2_445 -44.64(14)
Na1 Na1 Na2 O2a 2_545 2_445 142.78(8)
O1b Na1 Na2 O2a 2 1_545 10.63(11)
O2b Na1 Na2 O2a . 1_545 -55.35(10)
O1b Na1 Na2 O2a 1_565 1_545 -177.25(9)
O1a Na1 Na2 O2a . 1_545 118.96(10)
C12b Na1 Na2 O2a 2 1_545 28.59(12)
Na1 Na1 Na2 O2a 2 1_545 153.08(11)
Na1 Na1 Na2 O2a 2_545 1_545 -19.50(8)
O1b Na1 Na2 O1a 2 . -108.32(11)
O2b Na1 Na2 O1a . . -174.31(12)
O1b Na1 Na2 O1a 1_565 . 63.80(10)
C12b Na1 Na2 O1a 2 . -90.37(12)
Na1 Na1 Na2 O1a 2 . 34.12(12)
Na1 Na1 Na2 O1a 2_545 . -138.46(9)
O1b Na1 Na2 O2b 2 . 65.98(11)
O1b Na1 Na2 O2b 1_565 . -121.90(10)
O1a Na1 Na2 O2b . . 174.31(12)
C12b Na1 Na2 O2b 2 . 83.94(12)
Na1 Na1 Na2 O2b 2 . -151.57(14)
Na1 Na1 Na2 O2b 2_545 . 35.85(8)
O1b Na1 Na2 Na2 2 2_445 46.78(14)
O2b Na1 Na2 Na2 . 2_445 -19.20(12)
O1b Na1 Na2 Na2 1_565 2_445 -141.09(11)
O1a Na1 Na2 Na2 . 2_445 155.11(13)
C12b Na1 Na2 Na2 2 2_445 64.74(15)
Na1 Na1 Na2 Na2 2 2_445 -170.77(10)
Na1 Na1 Na2 Na2 2_545 2_445 16.65(11)
O1b Na1 Na2 Na2 2 2_455 -155.01(8)
O2b Na1 Na2 Na2 . 2_455 139.01(9)
O1b Na1 Na2 Na2 1_565 2_455 17.11(8)
O1a Na1 Na2 Na2 . 2_455 -46.69(8)
C12b Na1 Na2 Na2 2 2_455 -137.05(9)
Na1 Na1 Na2 Na2 2 2_455 -12.56(12)
Na1 Na1 Na2 Na2 2_545 2_455 174.86(5)
O2a Na2 O1a C12a 2_445 . -11.6(3)
O2a Na2 O1a C12a 1_545 . 132.9(3)
O2b Na2 O1a C12a . . -136.9(3)
Na1 Na2 O1a C12a . . -133.0(3)
Na2 Na2 O1a C12a 2_445 . 86.1(4)
Na2 Na2 O1a C12a 2_455 . -4.9(3)
O2a Na2 O1a Na1 2_445 . 121.44(8)
O2a Na2 O1a Na1 1_545 . -94.11(10)
O2b Na2 O1a Na1 . . -3.93(8)
Na2 Na2 O1a Na1 2_445 . -140.94(16)
Na2 Na2 O1a Na1 2_455 . 128.07(7)
O1b Na1 O1a C12a 2 . -102.1(2)
O2b Na1 O1a C12a . . 155.52(19)
O1b Na1 O1a C12a 1_565 . 23.3(2)
C12b Na1 O1a C12a 2 . -76.9(2)
Na2 Na1 O1a C12a . . 151.5(2)
Na1 Na1 O1a C12a 2 . -11.3(2)
Na1 Na1 O1a C12a 2_545 . -150.06(17)
O1b Na1 O1a Na2 2 . 106.42(10)
O2b Na1 O1a Na2 . . 4.05(8)
O1b Na1 O1a Na2 1_565 . -128.12(8)
C12b Na1 O1a Na2 2 . 131.68(9)
Na1 Na1 O1a Na2 2 . -162.80(6)
Na1 Na1 O1a Na2 2_545 . 58.47(10)
C10a C1a C2a C3a . . 178.7(3)
C10a C1a C2a C7a . . -1.8(4)
C10b C1b C2b C3b . . 179.7(3)
C10b C1b C2b C7b . . 0.0(4)
C7a C2a C3a C4a . . -3.0(4)
C1a C2a C3a C4a . . 176.5(3)
C7b C2b C3b C4b . . -0.5(5)
C1b C2b C3b C4b . . 179.8(3)
C2b C3b C4b C5b . . -1.3(5)
C2a C3a C4a C5a . . -1.6(4)
C3a C4a C5a C6a . . 4.6(4)
C3a C4a C5a C11a . . -175.4(3)
C3b C4b C5b C6b . . 2.1(4)
C3b C4b C5b C11b . . -176.9(3)
C4b C5b C6b C7b . . -1.2(4)
C11b C5b C6b C7b . . 177.8(3)
C4a C5a C6a C7a . . -3.0(4)
C11a C5a C6a C7a . . 177.1(3)
C3a C2a C7a C8a . . -176.0(3)
C1a C2a C7a C8a . . 4.4(4)
C3a C2a C7a C6a . . 4.5(4)
C1a C2a C7a C6a . . -175.0(3)
C5a C6a C7a C8a . . 179.0(3)
C5a C6a C7a C2a . . -1.6(4)
C3b C2b C7b C8b . . -179.9(3)
C1b C2b C7b C8b . . -0.1(4)
C3b C2b C7b C6b . . 1.4(4)
C1b C2b C7b C6b . . -178.9(3)
C5b C6b C7b C2b . . -0.5(4)
C5b C6b C7b C8b . . -179.3(3)
C2b C7b C8b C9b . . 0.1(5)
C6b C7b C8b C9b . . 178.9(3)
C2a C7a C8a C9a . . -4.0(5)
C6a C7a C8a C9a . . 175.4(3)
C7a C8a C9a C10a . . 0.8(6)
C7b C8b C9b C10b . . 0.0(5)
C2b C1b C10b O3b . . 179.7(3)
C2b C1b C10b C9b . . 0.1(5)
C8b C9b C10b O3b . . -179.8(3)
C8b C9b C10b C1b . . -0.1(5)
C2a C1a C10a O3a . . 177.3(3)
C2a C1a C10a C9a . . -1.4(5)
C8a C9a C10a C1a . . 1.9(5)
C8a C9a C10a O3a . . -177.0(3)
C6b C5b C11b C13b . . 44.3(4)
C4b C5b C11b C13b . . -136.7(3)
C6b C5b C11b C12b . . -80.9(3)
C4b C5b C11b C12b . . 98.1(3)
C6a C5a C11a C13a . . 37.7(4)
C4a C5a C11a C13a . . -142.3(3)
C6a C5a C11a C12a . . -89.4(3)
C4a C5a C11a C12a . . 90.6(3)
Na2 O1a C12a O2a . . 14.9(4)
Na1 O1a C12a O2a . . -111.2(2)
Na2 O1a C12a C11a . . -165.6(2)
Na1 O1a C12a C11a . . 68.4(3)
Na2 O2a C12a O1a 2_455 . -16.7(3)
Na2 O2a C12a O1a 1_565 . 137.1(2)
Na2 O2a C12a C11a 2_455 . 163.68(16)
Na2 O2a C12a C11a 1_565 . -42.5(3)
C13a C11a C12a O1a . . -10.4(3)
C5a C11a C12a O1a . . 117.0(3)
C13a C11a C12a O2a . . 169.3(2)
C5a C11a C12a O2a . . -63.3(3)
Na1 O1b C12b O2b 2_545 . 29.7(3)
Na1 O1b C12b O2b 1_545 . -122.6(2)
Na1 O1b C12b C11b 2_545 . -148.91(18)
Na1 O1b C12b C11b 1_545 . 58.8(3)
Na1 O1b C12b Na1 1_545 2_545 -152.3(3)
C5b C11b C12b O2b . . -90.4(3)
C13b C11b C12b O2b . . 144.0(2)
C5b C11b C12b O1b . . 88.3(3)
C13b C11b C12b O1b . . -37.4(3)
C5b C11b C12b Na1 . 2_545 51.0(4)
C13b C11b C12b Na1 . 2_545 -74.6(4)
C1a C10a O3a C14a . . -7.4(5)
C9a C10a O3a C14a . . 171.3(4)
C1b C10b O3b C14b . . -5.2(5)
C9b C10b O3b C14b . . 174.4(4)
O1b C12b O2b Na1 . . -37.5(5)
C11b C12b O2b Na1 . . 141.1(3)
Na1 C12b O2b Na1 2_545 . -19.1(3)
O1b C12b O2b Na2 . . 116.9(2)
C11b C12b O2b Na2 . . -64.5(3)
Na1 C12b O2b Na2 2_545 . 135.22(13)
O1b Na1 O2b C12b 2 . 27.1(3)
O1b Na1 O2b C12b 1_565 . -110.4(3)
O1a Na1 O2b C12b . . 153.9(3)
C12b Na1 O2b C12b 2 . 23.5(4)
Na2 Na1 O2b C12b . . 158.0(4)
Na1 Na1 O2b C12b 2 . -59.6(4)
Na1 Na1 O2b C12b 2_545 . 18.2(3)
O1b Na1 O2b Na2 2 . -130.87(8)
O1b Na1 O2b Na2 1_565 . 91.62(11)
O1a Na1 O2b Na2 . . -4.03(8)
C12b Na1 O2b Na2 2 . -134.42(8)
Na1 Na1 O2b Na2 2 . 142.41(15)
Na1 Na1 O2b Na2 2_545 . -139.72(8)
O2a Na2 O2b C12b 2_445 . 90.2(2)
O2a Na2 O2b C12b 1_545 . -32.5(2)
O1a Na2 O2b C12b . . -162.1(2)
Na1 Na2 O2b C12b . . -166.2(2)
Na2 Na2 O2b C12b 2_445 . 3.2(2)
Na2 Na2 O2b C12b 2_455 . 138.31(19)
O2a Na2 O2b Na1 2_445 . -103.60(10)
O2a Na2 O2b Na1 1_545 . 133.68(8)
O1a Na2 O2b Na1 . . 4.14(8)
Na2 Na2 O2b Na1 2_445 . 169.44(6)
Na2 Na2 O2b Na1 2_455 . -55.47(10)
